data_2216345
loop_
_publ_author_name
'Dong, Xian-Wu'
'Wu, Fa-Yuan'
'Li, Yu-Jie'

_publ_section_title (2-Amino-4,5-dimethylbenzenesulfonato-\k<i>N</i>)aquabis(triphenylphosphine-\k<i>P</i>)silver(I)
_journal_coeditor_code CF2160
_journal_issue 12
_journal_name_full 'Acta Crystallographica Section E'
_journal_page_first m2885
_journal_page_last m2885
_journal_paper_doi 10.1107/S1600536807053524
_journal_volume 63
_journal_year 2007
_chemical_formula_iupac '[Ag (C8 H10 N O3 S) (C18 H15 P)2 (H2 O)]'
_chemical_formula_moiety 'C44 H42 Ag N O4 P2 S'
_chemical_formula_sum 'C44 H42 Ag N O4 P2 S'
_chemical_formula_weight 850.66
_chemical_name_systematic
;
(2-Amino-4,5-dimethylbenzenesulfonato-\kN)aquabis(triphenylphosphine-
\kP)silver(I)
;
_space_group_IT_number 14
_symmetry_cell_setting monoclinic
_symmetry_space_group_name_Hall '-P 2ybc'
_symmetry_space_group_name_H-M 'P 1 21/c 1'
_atom_sites_solution_hydrogens geom
_atom_sites_solution_primary direct
_atom_sites_solution_secondary difmap
_audit_creation_method SHELXL97
_cell_angle_alpha 90.00
_cell_angle_beta 94.70(3)
_cell_angle_gamma 90.00
_cell_formula_units_Z 4
_cell_length_a 24.872(5)
_cell_length_b 14.634(3)
_cell_length_c 11.010(2)
_cell_measurement_reflns_used 9041
_cell_measurement_temperature 292(2)
_cell_measurement_theta_max 27.4
_cell_measurement_theta_min 3.2
_cell_volume 3993.9(14)
_computing_cell_refinement 'PROCESS-AUTO (Rigaku, 1998)'
_computing_data_collection 'PROCESS-AUTO (Rigaku, 1998)'
_computing_data_reduction 'PROCESS-AUTO (Rigaku, 1998)'
_computing_molecular_graphics 'SHELXTL-Plus (Sheldrick, 1990)'
_computing_publication_material 'SHELXL97 (Sheldrick, 1997)'
_computing_structure_refinement 'SHELXL97 (Sheldrick, 1997)'
_computing_structure_solution 'SHELXS97 (Sheldrick, 1997)'
_diffrn_ambient_temperature 292(2)
_diffrn_detector_area_resol_mean 10.0
_diffrn_measured_fraction_theta_full 0.991
_diffrn_measured_fraction_theta_max 0.991
_diffrn_measurement_device_type 'Rigaku R-AXIS RAPID CCD'
_diffrn_measurement_method \w
_diffrn_radiation_monochromator graphite
_diffrn_radiation_source 'fine-focus sealed tube'
_diffrn_radiation_type MoK\a
_diffrn_radiation_wavelength 0.71073
_diffrn_reflns_av_R_equivalents 0.0435
_diffrn_reflns_av_sigmaI/netI 0.0347
_diffrn_reflns_limit_h_max 31
_diffrn_reflns_limit_h_min -32
_diffrn_reflns_limit_k_max 18
_diffrn_reflns_limit_k_min -18
_diffrn_reflns_limit_l_max 14
_diffrn_reflns_limit_l_min -13
_diffrn_reflns_number 37956
_diffrn_reflns_theta_full 27.44
_diffrn_reflns_theta_max 27.44
_diffrn_reflns_theta_min 3.23
_exptl_absorpt_coefficient_mu 0.680
_exptl_absorpt_correction_T_max 0.836
_exptl_absorpt_correction_T_min 0.785
_exptl_absorpt_correction_type multi-scan
_exptl_absorpt_process_details '(ABSCOR; Higashi, 1995)'
_exptl_crystal_colour colourless
_exptl_crystal_density_diffrn 1.415
_exptl_crystal_density_method 'not measured'
_exptl_crystal_description block
_exptl_crystal_F_000 1752
_exptl_crystal_size_max 0.35
_exptl_crystal_size_mid 0.30
_exptl_crystal_size_min 0.28
_refine_diff_density_max 0.297
_refine_diff_density_min -0.589
_refine_ls_extinction_method none
_refine_ls_goodness_of_fit_ref 1.079
_refine_ls_hydrogen_treatment mixed
_refine_ls_matrix_type full
_refine_ls_number_parameters 492
_refine_ls_number_reflns 9041
_refine_ls_number_restraints 4
_refine_ls_restrained_S_all 1.079
_refine_ls_R_factor_all 0.0513
_refine_ls_R_factor_gt 0.0345
_refine_ls_shift/su_max 0.001
_refine_ls_shift/su_mean 0.000
_refine_ls_structure_factor_coef Fsqd
_refine_ls_weighting_details 'calc w = 1/[\s^2^(Fo^2^)+(0.0476P)^2^+0.5293P] where P=(Fo^2^+2Fc^2^)/3'
_refine_ls_weighting_scheme calc
_refine_ls_wR_factor_gt 0.0852
_refine_ls_wR_factor_ref 0.0942
_reflns_number_gt 6965
_reflns_number_total 9041
_reflns_threshold_expression I>2\s(I)
_cod_data_source_file cf2160.cif
_cod_data_source_block I
_cod_original_cell_volume 3994.0(14)
_cod_original_sg_symbol_H-M 'P 21/c'
_cod_database_code 2216345
_cod_database_fobs_code 2216345

loop_
_symmetry_equiv_pos_as_xyz
'x, y, z'
'-x, y+1/2, -z+1/2'
'-x, -y, -z'
'x, -y-1/2, z-1/2'

loop_
_atom_site_type_symbol
_atom_site_label
_atom_site_fract_x
_atom_site_fract_y
_atom_site_fract_z
_atom_site_U_iso_or_equiv
_atom_site_adp_type
_atom_site_calc_flag
_atom_site_refinement_flags
_atom_site_occupancy
Ag Ag1 0.737422(7) 0.536786(13) 0.982619(17) 0.03753(7) Uani d . 1
C C1 0.85593(9) 0.41493(17) 1.1156(2) 0.0369(5) Uani d . 1
C C2 0.90991(10) 0.3921(2) 1.1126(2) 0.0555(8) Uani d . 1
H H2 0.9238 0.3801 1.0383 0.067 Uiso calc R 1
C C3 0.94317(13) 0.3872(3) 1.2191(3) 0.0734(10) Uani d . 1
H H3 0.9793 0.3714 1.2167 0.088 Uiso calc R 1
C C4 0.92291(13) 0.4054(3) 1.3277(3) 0.0674(9) Uani d . 1
H H4 0.9455 0.4018 1.3992 0.081 Uiso calc R 1
C C5 0.87000(13) 0.4288(2) 1.3333(3) 0.0567(8) Uani d . 1
H H5 0.8565 0.4409 1.4080 0.068 Uiso calc R 1
C C6 0.83653(11) 0.43426(19) 1.2262(2) 0.0432(6) Uani d . 1
H H6 0.8006 0.4512 1.2293 0.052 Uiso calc R 1
C C7 0.78305(9) 0.30617(17) 0.9581(2) 0.0376(5) Uani d . 1
C C8 0.79251(12) 0.2379(2) 1.0447(3) 0.0504(7) Uani d . 1
H H8 0.8149 0.2499 1.1148 0.061 Uiso calc R 1
C C9 0.76929(13) 0.1524(2) 1.0287(3) 0.0643(9) Uani d . 1
H H9 0.7757 0.1077 1.0881 0.077 Uiso calc R 1
C C10 0.73683(12) 0.1338(2) 0.9248(3) 0.0621(8) Uani d . 1
H H10 0.7213 0.0763 0.9134 0.074 Uiso calc R 1
C C11 0.72722(12) 0.2005(2) 0.8372(3) 0.0630(9) Uani d . 1
H H11 0.7057 0.1875 0.7662 0.076 Uiso calc R 1
C C12 0.74945(10) 0.2866(2) 0.8547(3) 0.0494(7) Uani d . 1
H H12 0.7418 0.3318 0.7966 0.059 Uiso calc R 1
C C13 0.85297(9) 0.43810(19) 0.8548(2) 0.0379(6) Uani d . 1
C C14 0.87784(10) 0.3656(2) 0.7996(2) 0.0489(7) Uani d . 1
H H14 0.8717 0.3058 0.8235 0.059 Uiso calc R 1
C C15 0.91199(12) 0.3835(3) 0.7084(3) 0.0665(9) Uani d . 1
H H15 0.9286 0.3353 0.6711 0.080 Uiso calc R 1
C C16 0.92135(14) 0.4717(3) 0.6729(3) 0.0714(11) Uani d . 1
H H16 0.9442 0.4827 0.6117 0.086 Uiso calc R 1
C C17 0.89712(14) 0.5441(3) 0.7275(3) 0.0691(10) Uani d . 1
H H17 0.9037 0.6037 0.7036 0.083 Uiso calc R 1
C C18 0.86258(12) 0.5271(2) 0.8190(3) 0.0518(7) Uani d . 1
H H18 0.8460 0.5756 0.8558 0.062 Uiso calc R 1
C C19 0.61800(9) 0.42070(18) 1.0728(2) 0.0386(5) Uani d . 1
C C20 0.63163(12) 0.3347(2) 1.0330(3) 0.0531(7) Uani d . 1
H H20 0.6499 0.3288 0.9630 0.064 Uiso calc R 1
C C21 0.61829(15) 0.2575(2) 1.0960(4) 0.0718(10) Uani d . 1
H H21 0.6271 0.2000 1.0678 0.086 Uiso calc R 1
C C22 0.59193(14) 0.2658(3) 1.2007(3) 0.0731(10) Uani d . 1
H H22 0.5832 0.2139 1.2437 0.088 Uiso calc R 1
C C23 0.57876(13) 0.3495(3) 1.2410(3) 0.0699(10) Uani d . 1
H H23 0.5609 0.3546 1.3116 0.084 Uiso calc R 1
C C24 0.59156(11) 0.4279(2) 1.1782(3) 0.0536(7) Uani d . 1
H H24 0.5824 0.4851 1.2069 0.064 Uiso calc R 1
C C25 0.60430(9) 0.49905(18) 0.8353(2) 0.0376(5) Uani d . 1
C C26 0.63227(12) 0.5162(2) 0.7327(3) 0.0518(7) Uani d . 1
H H26 0.6674 0.5385 0.7426 0.062 Uiso calc R 1
C C27 0.60844(15) 0.5006(3) 0.6170(3) 0.0666(9) Uani d . 1
H H27 0.6276 0.5124 0.5496 0.080 Uiso calc R 1
C C28 0.55659(14) 0.4678(2) 0.6009(3) 0.0663(9) Uani d . 1
H H28 0.5406 0.4570 0.5228 0.080 Uiso calc R 1
C C29 0.52824(12) 0.4509(2) 0.7018(3) 0.0605(9) Uani d . 1
H H29 0.4930 0.4292 0.6912 0.073 Uiso calc R 1
C C30 0.55190(11) 0.46624(19) 0.8185(3) 0.0491(7) Uani d . 1
H H30 0.5326 0.4545 0.8856 0.059 Uiso calc R 1
C C31 0.60500(9) 0.61544(17) 1.0500(2) 0.0348(5) Uani d . 1
C C32 0.55896(10) 0.65660(19) 0.9950(3) 0.0466(6) Uani d . 1
H H32 0.5433 0.6341 0.9214 0.056 Uiso calc R 1
C C33 0.53621(12) 0.7313(2) 1.0495(3) 0.0606(8) Uani d . 1
H H33 0.5056 0.7589 1.0118 0.073 Uiso calc R 1
C C34 0.55873(12) 0.7648(2) 1.1591(3) 0.0659(9) Uani d . 1
H H34 0.5432 0.8146 1.1953 0.079 Uiso calc R 1
C C35 0.60383(12) 0.7248(2) 1.2143(3) 0.0591(8) Uani d . 1
H H35 0.6189 0.7475 1.2882 0.071 Uiso calc R 1
C C36 0.62738(10) 0.6505(2) 1.1611(2) 0.0448(6) Uani d . 1
H H36 0.6582 0.6238 1.1995 0.054 Uiso calc R 1
C C37 0.80874(10) 0.79236(17) 0.9918(2) 0.0370(5) Uani d . 1
C C38 0.85665(11) 0.82206(19) 0.9475(2) 0.0459(6) Uani d . 1
H H38 0.8557 0.8732 0.8972 0.055 Uiso calc R 1
C C39 0.90552(11) 0.7785(2) 0.9752(3) 0.0511(7) Uani d . 1
C C40 0.90660(10) 0.7015(2) 1.0502(3) 0.0494(7) Uani d . 1
C C41 0.85908(10) 0.67250(19) 1.0955(2) 0.0434(6) Uani d . 1
H H41 0.8603 0.6226 1.1480 0.052 Uiso calc R 1
C C42 0.80932(10) 0.71503(17) 1.0657(2) 0.0350(5) Uani d . 1
C C43 0.95591(13) 0.8125(3) 0.9209(4) 0.0835(12) Uani d . 1
H H43A 0.9864 0.8053 0.9793 0.125 Uiso calc R 1
H H43B 0.9516 0.8759 0.8997 0.125 Uiso calc R 1
H H43C 0.9616 0.7777 0.8491 0.125 Uiso calc R 1
C C44 0.95793(12) 0.6482(3) 1.0810(3) 0.0760(10) Uani d . 1
H H44A 0.9851 0.6882 1.1182 0.114 Uiso calc R 1
H H44B 0.9702 0.6228 1.0079 0.114 Uiso calc R 1
H H44C 0.9511 0.5998 1.1366 0.114 Uiso calc R 1
N N1 0.76224(8) 0.67411(15) 1.1049(2) 0.0376(5) Uani d D 1
O O1 0.75906(9) 0.91154(14) 0.84892(17) 0.0573(5) Uani d . 1
O O2 0.73943(10) 0.91015(17) 1.05962(18) 0.0751(7) Uani d . 1
O O3 0.70682(8) 0.78944(15) 0.9241(2) 0.0741(7) Uani d . 1
O O1W 0.74902(10) 0.63686(16) 0.80672(19) 0.0616(6) Uani d D 1
S S1 0.74872(3) 0.85648(5) 0.95299(6) 0.04396(16) Uani d . 1
P P1 0.63905(2) 0.51895(4) 0.98561(6) 0.03284(14) Uani d . 1
P P2 0.80913(2) 0.42236(4) 0.97888(6) 0.03333(14) Uani d . 1
H H1A 0.7255(11) 0.683(2) 0.806(3) 0.050 Uiso d D 1
H H1B 0.7489(11) 0.624(2) 0.733(2) 0.050 Uiso d D 1
H H1C 0.7682(10) 0.6577(19) 1.185(2) 0.050 Uiso d D 1
H H1D 0.7351(11) 0.7059(19) 1.090(3) 0.050 Uiso d D 1

loop_
_atom_site_aniso_label
_atom_site_aniso_U_11
_atom_site_aniso_U_22
_atom_site_aniso_U_33
_atom_site_aniso_U_12
_atom_site_aniso_U_13
_atom_site_aniso_U_23
Ag1 0.03204(11) 0.03472(11) 0.04610(12) 0.00212(7) 0.00494(8) -0.00024(8)
C1 0.0379(13) 0.0346(14) 0.0382(13) 0.0038(10) 0.0027(10) -0.0028(11)
C2 0.0441(15) 0.081(2) 0.0407(15) 0.0188(14) -0.0007(12) -0.0118(15)
C3 0.0502(18) 0.099(3) 0.068(2) 0.0217(18) -0.0113(15) -0.016(2)
C4 0.076(2) 0.079(3) 0.0433(18) 0.0106(18) -0.0200(15) -0.0060(17)
C5 0.072(2) 0.063(2) 0.0346(15) 0.0018(16) 0.0026(13) -0.0038(14)
C6 0.0489(15) 0.0417(15) 0.0397(14) 0.0025(12) 0.0073(11) -0.0018(12)
C7 0.0335(12) 0.0373(14) 0.0429(14) 0.0049(10) 0.0083(10) -0.0022(11)
C8 0.0662(18) 0.0432(17) 0.0416(15) -0.0003(13) 0.0030(13) 0.0011(13)
C9 0.087(2) 0.0461(19) 0.061(2) -0.0015(16) 0.0143(18) 0.0021(16)
C10 0.0621(19) 0.0438(18) 0.083(2) -0.0082(14) 0.0197(16) -0.0161(17)
C11 0.0484(17) 0.060(2) 0.079(2) -0.0008(14) -0.0019(15) -0.0253(18)
C12 0.0457(15) 0.0504(18) 0.0511(17) 0.0022(12) -0.0033(12) -0.0030(14)
C13 0.0360(12) 0.0507(16) 0.0271(12) 0.0019(11) 0.0029(9) -0.0043(11)
C14 0.0441(14) 0.0575(19) 0.0460(15) 0.0052(13) 0.0080(12) -0.0099(14)
C15 0.0505(17) 0.089(3) 0.063(2) -0.0007(17) 0.0243(15) -0.0230(19)
C16 0.064(2) 0.110(3) 0.0437(18) -0.024(2) 0.0216(15) -0.0125(19)
C17 0.072(2) 0.078(3) 0.060(2) -0.0199(18) 0.0207(17) 0.0101(18)
C18 0.0610(18) 0.0531(19) 0.0427(16) -0.0041(13) 0.0132(13) 0.0032(13)
C19 0.0343(12) 0.0359(14) 0.0456(14) -0.0023(10) 0.0025(10) 0.0039(11)
C20 0.0633(18) 0.0420(17) 0.0540(17) -0.0009(13) 0.0039(14) 0.0010(14)
C21 0.088(2) 0.0345(17) 0.092(3) -0.0097(16) -0.003(2) 0.0081(17)
C22 0.080(2) 0.064(2) 0.073(2) -0.0299(19) -0.0077(18) 0.030(2)
C23 0.071(2) 0.077(3) 0.064(2) -0.0171(18) 0.0204(16) 0.0200(19)
C24 0.0536(17) 0.0521(18) 0.0572(18) -0.0026(14) 0.0177(14) 0.0082(14)
C25 0.0378(13) 0.0348(13) 0.0396(14) 0.0040(10) -0.0006(10) -0.0052(11)
C26 0.0555(17) 0.0542(19) 0.0459(17) -0.0013(14) 0.0054(13) -0.0024(14)
C27 0.086(2) 0.073(2) 0.0409(18) 0.0117(19) 0.0054(16) -0.0024(16)
C28 0.073(2) 0.068(2) 0.055(2) 0.0264(17) -0.0168(16) -0.0166(17)
C29 0.0470(16) 0.059(2) 0.072(2) 0.0107(13) -0.0181(15) -0.0200(17)
C30 0.0404(14) 0.0484(17) 0.0579(18) 0.0030(12) 0.0008(12) -0.0076(14)
C31 0.0322(12) 0.0338(13) 0.0388(13) -0.0014(9) 0.0059(10) -0.0009(10)
C32 0.0438(14) 0.0456(16) 0.0498(16) 0.0063(12) 0.0004(11) -0.0014(13)
C33 0.0543(17) 0.055(2) 0.071(2) 0.0203(14) -0.0015(15) -0.0078(16)
C34 0.0576(18) 0.054(2) 0.087(2) 0.0116(15) 0.0106(17) -0.0243(18)
C35 0.0485(16) 0.061(2) 0.067(2) -0.0026(14) 0.0052(14) -0.0297(17)
C36 0.0359(13) 0.0506(17) 0.0475(15) 0.0019(11) 0.0018(11) -0.0094(13)
C37 0.0465(14) 0.0320(14) 0.0329(13) -0.0073(10) 0.0058(10) -0.0023(10)
C38 0.0552(16) 0.0417(16) 0.0421(15) -0.0142(12) 0.0119(12) -0.0016(12)
C39 0.0449(15) 0.062(2) 0.0474(16) -0.0157(13) 0.0090(12) -0.0057(14)
C40 0.0406(14) 0.062(2) 0.0458(16) -0.0024(12) 0.0022(11) -0.0077(14)
C41 0.0492(15) 0.0409(15) 0.0401(14) 0.0001(12) 0.0033(11) 0.0011(12)
C42 0.0429(13) 0.0342(13) 0.0283(12) -0.0069(10) 0.0053(9) -0.0045(10)
C43 0.059(2) 0.108(3) 0.086(3) -0.024(2) 0.0226(18) 0.007(2)
C44 0.0468(17) 0.104(3) 0.076(2) 0.0129(18) -0.0003(15) 0.004(2)
N1 0.0402(11) 0.0375(12) 0.0358(11) -0.0019(9) 0.0067(9) -0.0001(9)
O1 0.0845(14) 0.0471(12) 0.0418(11) 0.0087(10) 0.0135(10) 0.0097(9)
O2 0.1054(18) 0.0802(18) 0.0420(12) 0.0395(14) 0.0208(12) -0.0009(11)
O3 0.0522(12) 0.0569(15) 0.1095(19) -0.0024(10) -0.0162(12) 0.0196(14)
O1W 0.0907(16) 0.0542(14) 0.0399(11) -0.0020(11) 0.0049(11) 0.0082(11)
S1 0.0561(4) 0.0383(4) 0.0383(3) 0.0045(3) 0.0090(3) 0.0036(3)
P1 0.0293(3) 0.0332(3) 0.0363(3) 0.0005(2) 0.0042(2) 0.0002(3)
P2 0.0323(3) 0.0352(3) 0.0329(3) 0.0048(2) 0.0053(2) -0.0005(3)

loop_
_atom_type_symbol
_atom_type_description
_atom_type_scat_dispersion_real
_atom_type_scat_dispersion_imag
_atom_type_scat_source
C C 0.0033 0.0016 'International Tables Vol C Tables 4.2.6.8 and 6.1.1.4'
H H 0.0000 0.0000 'International Tables Vol C Tables 4.2.6.8 and 6.1.1.4'
N N 0.0061 0.0033 'International Tables Vol C Tables 4.2.6.8 and 6.1.1.4'
O O 0.0106 0.0060 'International Tables Vol C Tables 4.2.6.8 and 6.1.1.4'
S S 0.1246 0.1234 'International Tables Vol C Tables 4.2.6.8 and 6.1.1.4'
Ag Ag -0.8971 1.1015 'International Tables Vol C Tables 4.2.6.8 and 6.1.1.4'
P P 0.1023 0.0942 'International Tables Vol C Tables 4.2.6.8 and 6.1.1.4'

loop_
_geom_angle_atom_site_label_1
_geom_angle_atom_site_label_2
_geom_angle_atom_site_label_3
_geom_angle
_geom_angle_publ_flag
P2 Ag1 P1 130.79(2) y
P2 Ag1 O1W 105.12(6) y
P1 Ag1 O1W 104.71(6) y
P2 Ag1 N1 114.57(6) y
P1 Ag1 N1 106.45(5) y
O1W Ag1 N1 84.53(8) y
C6 C1 C2 118.8(2) ?
C6 C1 P2 118.07(19) ?
C2 C1 P2 123.16(19) ?
C3 C2 C1 120.4(3) ?
C3 C2 H2 119.8 ?
C1 C2 H2 119.8 ?
C4 C3 C2 119.8(3) ?
C4 C3 H3 120.1 ?
C2 C3 H3 120.1 ?
C3 C4 C5 121.1(3) ?
C3 C4 H4 119.5 ?
C5 C4 H4 119.5 ?
C4 C5 C6 119.2(3) ?
C4 C5 H5 120.4 ?
C6 C5 H5 120.4 ?
C1 C6 C5 120.7(3) ?
C1 C6 H6 119.7 ?
C5 C6 H6 119.7 ?
C12 C7 C8 118.2(3) ?
C12 C7 P2 118.6(2) ?
C8 C7 P2 123.0(2) ?
C9 C8 C7 121.2(3) ?
C9 C8 H8 119.4 ?
C7 C8 H8 119.4 ?
C10 C9 C8 119.8(3) ?
C10 C9 H9 120.1 ?
C8 C9 H9 120.1 ?
C9 C10 C11 119.9(3) ?
C9 C10 H10 120.1 ?
C11 C10 H10 120.1 ?
C10 C11 C12 120.2(3) ?
C10 C11 H11 119.9 ?
C12 C11 H11 119.9 ?
C11 C12 C7 120.7(3) ?
C11 C12 H12 119.7 ?
C7 C12 H12 119.7 ?
C18 C13 C14 119.9(2) ?
C18 C13 P2 117.2(2) ?
C14 C13 P2 122.9(2) ?
C13 C14 C15 119.4(3) ?
C13 C14 H14 120.3 ?
C15 C14 H14 120.3 ?
C16 C15 C14 120.6(3) ?
C16 C15 H15 119.7 ?
C14 C15 H15 119.7 ?
C15 C16 C17 120.5(3) ?
C15 C16 H16 119.8 ?
C17 C16 H16 119.8 ?
C16 C17 C18 119.5(3) ?
C16 C17 H17 120.2 ?
C18 C17 H17 120.2 ?
C13 C18 C17 120.1(3) ?
C13 C18 H18 119.9 ?
C17 C18 H18 119.9 ?
C24 C19 C20 118.8(3) ?
C24 C19 P1 123.8(2) ?
C20 C19 P1 117.4(2) ?
C21 C20 C19 120.6(3) ?
C21 C20 H20 119.7 ?
C19 C20 H20 119.7 ?
C22 C21 C20 120.0(3) ?
C22 C21 H21 120.0 ?
C20 C21 H21 120.0 ?
C23 C22 C21 119.9(3) ?
C23 C22 H22 120.0 ?
C21 C22 H22 120.0 ?
C22 C23 C24 120.9(3) ?
C22 C23 H23 119.5 ?
C24 C23 H23 119.5 ?
C19 C24 C23 119.8(3) ?
C19 C24 H24 120.1 ?
C23 C24 H24 120.1 ?
C30 C25 C26 118.7(3) ?
C30 C25 P1 123.0(2) ?
C26 C25 P1 118.3(2) ?
C27 C26 C25 120.8(3) ?
C27 C26 H26 119.6 ?
C25 C26 H26 119.6 ?
C28 C27 C26 120.3(3) ?
C28 C27 H27 119.8 ?
C26 C27 H27 119.8 ?
C27 C28 C29 119.5(3) ?
C27 C28 H28 120.3 ?
C29 C28 H28 120.3 ?
C28 C29 C30 120.6(3) ?
C28 C29 H29 119.7 ?
C30 C29 H29 119.7 ?
C29 C30 C25 120.1(3) ?
C29 C30 H30 119.9 ?
C25 C30 H30 119.9 ?
C32 C31 C36 118.5(2) ?
C32 C31 P1 124.05(19) ?
C36 C31 P1 117.43(18) ?
C31 C32 C33 120.2(3) ?
C31 C32 H32 119.9 ?
C33 C32 H32 119.9 ?
C34 C33 C32 120.5(3) ?
C34 C33 H33 119.8 ?
C32 C33 H33 119.8 ?
C35 C34 C33 119.9(3) ?
C35 C34 H34 120.1 ?
C33 C34 H34 120.1 ?
C34 C35 C36 120.6(3) ?
C34 C35 H35 119.7 ?
C36 C35 H35 119.7 ?
C35 C36 C31 120.3(3) ?
C35 C36 H36 119.8 ?
C31 C36 H36 119.8 ?
C42 C37 C38 119.3(2) ?
C42 C37 S1 122.34(18) ?
C38 C37 S1 118.3(2) ?
C39 C38 C37 122.7(3) ?
C39 C38 H38 118.7 ?
C37 C38 H38 118.7 ?
C38 C39 C40 118.4(2) ?
C38 C39 C43 120.1(3) ?
C40 C39 C43 121.4(3) ?
C41 C40 C39 119.0(3) ?
C41 C40 C44 119.4(3) ?
C39 C40 C44 121.6(3) ?
C40 C41 C42 122.9(3) ?
C40 C41 H41 118.6 ?
C42 C41 H41 118.6 ?
C37 C42 C41 117.7(2) ?
C37 C42 N1 123.6(2) ?
C41 C42 N1 118.6(2) ?
C39 C43 H43A 109.5 ?
C39 C43 H43B 109.5 ?
H43A C43 H43B 109.5 ?
C39 C43 H43C 109.5 ?
H43A C43 H43C 109.5 ?
H43B C43 H43C 109.5 ?
C40 C44 H44A 109.5 ?
C40 C44 H44B 109.5 ?
H44A C44 H44B 109.5 ?
C40 C44 H44C 109.5 ?
H44A C44 H44C 109.5 ?
H44B C44 H44C 109.5 ?
C42 N1 Ag1 110.78(15) ?
C42 N1 H1C 109.5(17) ?
Ag1 N1 H1C 109.1(18) ?
C42 N1 H1D 113(2) ?
Ag1 N1 H1D 101(2) ?
H1C N1 H1D 113(3) ?
Ag1 O1W H1A 109.5(19) ?
Ag1 O1W H1B 130(2) ?
H1A O1W H1B 103(3) ?
O1 S1 O2 113.11(14) ?
O1 S1 O3 112.10(14) ?
O2 S1 O3 112.74(16) ?
O1 S1 C37 106.49(12) ?
O2 S1 C37 106.09(13) ?
O3 S1 C37 105.62(12) ?
C31 P1 C25 106.04(11) ?
C31 P1 C19 104.05(12) ?
C25 P1 C19 102.48(12) ?
C31 P1 Ag1 114.67(8) ?
C25 P1 Ag1 113.66(8) ?
C19 P1 Ag1 114.68(8) ?
C7 P2 C1 104.07(12) ?
C7 P2 C13 104.51(11) ?
C1 P2 C13 104.10(11) ?
C7 P2 Ag1 112.75(8) ?
C1 P2 Ag1 116.24(8) ?
C13 P2 Ag1 113.93(9) ?

loop_
_geom_bond_atom_site_label_1
_geom_bond_atom_site_label_2
_geom_bond_distance
_geom_bond_publ_flag
Ag1 P2 2.4492(7) y
Ag1 P1 2.4637(8) y
Ag1 O1W 2.464(2) y
Ag1 N1 2.469(2) y
C1 C6 1.376(3) ?
C1 C2 1.387(3) ?
C1 P2 1.829(3) ?
C2 C3 1.381(4) ?
C2 H2 0.930 ?
C3 C4 1.361(4) ?
C3 H3 0.930 ?
C4 C5 1.366(4) ?
C4 H4 0.930 ?
C5 C6 1.389(4) ?
C5 H5 0.930 ?
C6 H6 0.930 ?
C7 C12 1.386(4) ?
C7 C8 1.387(4) ?
C7 P2 1.828(3) ?
C8 C9 1.383(4) ?
C8 H8 0.930 ?
C9 C10 1.373(4) ?
C9 H9 0.930 ?
C10 C11 1.379(5) ?
C10 H10 0.930 ?
C11 C12 1.383(4) ?
C11 H11 0.930 ?
C12 H12 0.930 ?
C13 C18 1.387(4) ?
C13 C14 1.392(4) ?
C13 P2 1.831(2) ?
C14 C15 1.393(4) ?
C14 H14 0.930 ?
C15 C16 1.374(5) ?
C15 H15 0.930 ?
C16 C17 1.381(5) ?
C16 H16 0.930 ?
C17 C18 1.399(4) ?
C17 H17 0.930 ?
C18 H18 0.930 ?
C19 C24 1.383(4) ?
C19 C20 1.385(4) ?
C19 P1 1.829(3) ?
C20 C21 1.380(4) ?
C20 H20 0.930 ?
C21 C22 1.377(5) ?
C21 H21 0.930 ?
C22 C23 1.351(5) ?
C22 H22 0.930 ?
C23 C24 1.391(4) ?
C23 H23 0.930 ?
C24 H24 0.930 ?
C25 C30 1.387(4) ?
C25 C26 1.397(4) ?
C25 P1 1.827(3) ?
C26 C27 1.379(4) ?
C26 H26 0.930 ?
C27 C28 1.374(5) ?
C27 H27 0.930 ?
C28 C29 1.387(5) ?
C28 H28 0.930 ?
C29 C30 1.386(4) ?
C29 H29 0.930 ?
C30 H30 0.930 ?
C31 C32 1.388(3) ?
C31 C36 1.399(3) ?
C31 P1 1.820(2) ?
C32 C33 1.390(4) ?
C32 H32 0.930 ?
C33 C34 1.378(4) ?
C33 H33 0.930 ?
C34 C35 1.363(4) ?
C34 H34 0.930 ?
C35 C36 1.387(4) ?
C35 H35 0.930 ?
C36 H36 0.930 ?
C37 C42 1.393(3) ?
C37 C38 1.394(3) ?
C37 S1 1.785(3) ?
C38 C39 1.384(4) ?
C38 H38 0.930 ?
C39 C40 1.397(4) ?
C39 C43 1.516(4) ?
C40 C41 1.386(4) ?
C40 C44 1.511(4) ?
C41 C42 1.400(3) ?
C41 H41 0.930 ?
C42 N1 1.414(3) ?
C43 H43A 0.960 ?
C43 H43B 0.960 ?
C43 H43C 0.960 ?
C44 H44A 0.960 ?
C44 H44B 0.960 ?
C44 H44C 0.960 ?
N1 H1C 0.92(3) ?
N1 H1D 0.83(3) ?
O1 S1 1.4411(19) ?
O2 S1 1.447(2) ?
O3 S1 1.448(2) ?
O1W H1A 0.89(3) ?
O1W H1B 0.83(3) ?

loop_
_geom_hbond_atom_site_label_D
_geom_hbond_atom_site_label_H
_geom_hbond_atom_site_label_A
_geom_hbond_site_symmetry_A
_geom_hbond_distance_DH
_geom_hbond_distance_HA
_geom_hbond_distance_DA
_geom_hbond_angle_DHA
O1W H1B O2 4_575 0.83(3) 1.97(3) 2.797(3) 173(3)
O1W H1A O3 . 0.89(3) 2.10(3) 2.825(4) 137(3)
N1 H1C O1 4_576 0.92(3) 2.09(3) 2.972(3) 159(2)
N1 H1D O3 . 0.83(3) 2.26(3) 2.875(3) 131(3)

loop_
_geom_torsion_atom_site_label_1
_geom_torsion_atom_site_label_2
_geom_torsion_atom_site_label_3
_geom_torsion_atom_site_label_4
_geom_torsion
C6 C1 C2 C3 1.3(5)
P2 C1 C2 C3 -179.6(3)
C1 C2 C3 C4 -0.4(6)
C2 C3 C4 C5 -0.1(6)
C3 C4 C5 C6 -0.2(6)
C2 C1 C6 C5 -1.6(4)
P2 C1 C6 C5 179.3(2)
C4 C5 C6 C1 1.1(5)
C12 C7 C8 C9 0.2(4)
P2 C7 C8 C9 176.0(2)
C7 C8 C9 C10 0.9(5)
C8 C9 C10 C11 -0.4(5)
C9 C10 C11 C12 -1.1(5)
C10 C11 C12 C7 2.2(4)
C8 C7 C12 C11 -1.8(4)
P2 C7 C12 C11 -177.7(2)
C18 C13 C14 C15 -0.3(4)
P2 C13 C14 C15 -178.0(2)
C13 C14 C15 C16 0.2(5)
C14 C15 C16 C17 0.2(6)
C15 C16 C17 C18 -0.4(6)
C14 C13 C18 C17 0.1(4)
P2 C13 C18 C17 177.9(2)
C16 C17 C18 C13 0.3(5)
C24 C19 C20 C21 1.1(4)
P1 C19 C20 C21 178.4(2)
C19 C20 C21 C22 -1.0(5)
C20 C21 C22 C23 0.6(5)
C21 C22 C23 C24 -0.2(5)
C20 C19 C24 C23 -0.6(4)
P1 C19 C24 C23 -177.7(2)
C22 C23 C24 C19 0.2(5)
C30 C25 C26 C27 -0.3(4)
P1 C25 C26 C27 178.6(3)
C25 C26 C27 C28 0.0(5)
C26 C27 C28 C29 0.4(5)
C27 C28 C29 C30 -0.5(5)
C28 C29 C30 C25 0.3(4)
C26 C25 C30 C29 0.1(4)
P1 C25 C30 C29 -178.7(2)
C36 C31 C32 C33 0.5(4)
P1 C31 C32 C33 -178.7(2)
C31 C32 C33 C34 -0.6(5)
C32 C33 C34 C35 0.4(5)
C33 C34 C35 C36 0.0(5)
C34 C35 C36 C31 -0.1(5)
C32 C31 C36 C35 -0.1(4)
P1 C31 C36 C35 179.1(2)
C42 C37 C38 C39 -0.9(4)
S1 C37 C38 C39 178.2(2)
C37 C38 C39 C40 0.3(4)
C37 C38 C39 C43 178.1(3)
C38 C39 C40 C41 -1.0(4)
C43 C39 C40 C41 -178.8(3)
C38 C39 C40 C44 177.8(3)
C43 C39 C40 C44 0.0(5)
C39 C40 C41 C42 2.5(4)
C44 C40 C41 C42 -176.3(3)
C38 C37 C42 C41 2.2(3)
S1 C37 C42 C41 -176.85(19)
C38 C37 C42 N1 -173.3(2)
S1 C37 C42 N1 7.6(3)
C40 C41 C42 C37 -3.1(4)
C40 C41 C42 N1 172.7(2)
C37 C42 N1 Ag1 101.6(2)
C41 C42 N1 Ag1 -73.9(2)
P2 Ag1 N1 C42 55.17(18)
P1 Ag1 N1 C42 -152.72(15)
O1W Ag1 N1 C42 -48.97(17)
C42 C37 S1 O1 -162.6(2)
C38 C37 S1 O1 18.4(2)
C42 C37 S1 O2 76.7(2)
C38 C37 S1 O2 -102.4(2)
C42 C37 S1 O3 -43.2(2)
C38 C37 S1 O3 137.7(2)
C32 C31 P1 C25 5.3(3)
C36 C31 P1 C25 -173.9(2)
C32 C31 P1 C19 -102.4(2)
C36 C31 P1 C19 78.4(2)
C32 C31 P1 Ag1 131.5(2)
C36 C31 P1 Ag1 -47.6(2)
C30 C25 P1 C31 -68.7(3)
C26 C25 P1 C31 112.4(2)
C30 C25 P1 C19 40.1(3)
C26 C25 P1 C19 -138.8(2)
C30 C25 P1 Ag1 164.4(2)
C26 C25 P1 Ag1 -14.4(3)
C24 C19 P1 C31 -11.7(3)
C20 C19 P1 C31 171.2(2)
C24 C19 P1 C25 -122.0(2)
C20 C19 P1 C25 60.9(2)
C24 C19 P1 Ag1 114.4(2)
C20 C19 P1 Ag1 -62.8(2)
P2 Ag1 P1 C31 155.69(9)
O1W Ag1 P1 C31 -78.68(11)
N1 Ag1 P1 C31 9.87(11)
P2 Ag1 P1 C25 -82.10(10)
O1W Ag1 P1 C25 43.53(11)
N1 Ag1 P1 C25 132.09(11)
P2 Ag1 P1 C19 35.35(10)
O1W Ag1 P1 C19 160.98(11)
N1 Ag1 P1 C19 -110.47(11)
C12 C7 P2 C1 -174.55(19)
C8 C7 P2 C1 9.7(2)
C12 C7 P2 C13 -65.6(2)
C8 C7 P2 C13 118.6(2)
C12 C7 P2 Ag1 58.6(2)
C8 C7 P2 Ag1 -117.1(2)
C6 C1 P2 C7 -92.8(2)
C2 C1 P2 C7 88.2(3)
C6 C1 P2 C13 158.0(2)
C2 C1 P2 C13 -21.0(3)
C6 C1 P2 Ag1 31.9(2)
C2 C1 P2 Ag1 -147.2(2)
C18 C13 P2 C7 156.7(2)
C14 C13 P2 C7 -25.5(2)
C18 C13 P2 C1 -94.4(2)
C14 C13 P2 C1 83.4(2)
C18 C13 P2 Ag1 33.2(2)
C14 C13 P2 Ag1 -149.02(19)
P1 Ag1 P2 C7 7.55(10)
O1W Ag1 P2 C7 -117.92(11)
N1 Ag1 P2 C7 151.22(10)
P1 Ag1 P2 C1 -112.49(9)
O1W Ag1 P2 C1 122.03(11)
N1 Ag1 P2 C1 31.18(11)
P1 Ag1 P2 C13 126.46(9)
O1W Ag1 P2 C13 0.98(11)
N1 Ag1 P2 C13 -89.88(11)
